data_2100542
loop_
_publ_author_name
'V. Ferretti'
'L. Pretto'
'M. A. Tabrizi'
'P. Gilli'

_publ_section_title
;
 Role of strong intramolecular N---H&#x00B7;&#x00B7;&#x00B7;N hydrogen
 bonds in determining the conformation of adenosine-receptor
 antagonists
;
_journal_coeditor_code DE5026
_journal_date_accepted 2006-04-18
_journal_date_recd_electronic 2006-01-20
_journal_issue 4
_journal_name_full 'Acta Crystallographica Section B'
_journal_page_first 634
_journal_page_last 641
_journal_paper_category FA
_journal_paper_doi 10.1107/S0108768106013966
_journal_volume 62
_journal_year 2006
_chemical_formula_moiety '(C18 H13 O2 N8 Cl1),0.5(H2 O)'
_chemical_formula_sum 'C18 H14 Cl N8 O2.5'
_chemical_formula_weight 417.82
_chemical_name_systematic
;
N-(8-methyl-2-(2-furyl)-8H-pyrazolo(4,3-e)(1,2,4)triazolo(1,5-c)
pyrimidin-5-yl)N-(2-chloro phenyl)-urea hemihydrate
;
_space_group_IT_number 2
_symmetry_cell_setting triclinic
_symmetry_space_group_name_Hall '-P 1'
_symmetry_space_group_name_H-M 'P -1'
_atom_sites_solution_hydrogens difmap
_atom_sites_solution_primary direct
_atom_sites_solution_secondary difmap
_audit_creation_method SHELXL-97
_cell_angle_alpha 100.2320(9)
_cell_angle_beta 95.9060(10)
_cell_angle_gamma 100.5670(10)
_cell_formula_units_Z 4
_cell_length_a 6.98250(10)
_cell_length_b 15.7877(3)
_cell_length_c 17.8780(4)
_cell_measurement_reflns_used 14447
_cell_measurement_temperature 295
_cell_measurement_theta_max 28.0
_cell_measurement_theta_min 3.37
_cell_volume 1887.81(6)
_computing_cell_refinement 'DENZO-SMN (Otwinowski & Minor, 1997)'
_computing_data_collection 'Kappa CCD server software (Nonius, 1997)'
_computing_data_reduction 'DENZO-SMN (Otwinowski & Minor, 1997)'
_computing_molecular_graphics 'ORTEPIII(Burnett & Johnson, 1996)'
_computing_publication_material
;
SHELXL-97 (Sheldrick, 1997); PARST (Nardelli, 1983, 1995);
WINGX (Farrugia, 1999)
;
_computing_structure_refinement 'SHELXL-97 (Sheldrick, 1997)'
_computing_structure_solution 'SIR97 (Altomare et al., 1999)'
_diffrn_ambient_temperature 295
_diffrn_measured_fraction_theta_full 0.980
_diffrn_measured_fraction_theta_max 0.980
_diffrn_measurement_device 'Nonius Kappa CCD'
_diffrn_measurement_method '\f scans and \w scans'
_diffrn_radiation_monochromator graphite
_diffrn_radiation_source 'fine-focus sealed tube'
_diffrn_radiation_type MoK\a
_diffrn_radiation_wavelength 0.71073
_diffrn_reflns_av_R_equivalents 0.0222
_diffrn_reflns_av_sigmaI/netI 0.0392
_diffrn_reflns_limit_h_max 9
_diffrn_reflns_limit_h_min -9
_diffrn_reflns_limit_k_max 20
_diffrn_reflns_limit_k_min -20
_diffrn_reflns_limit_l_max 20
_diffrn_reflns_limit_l_min -23
_diffrn_reflns_number 14447
_diffrn_reflns_theta_full 28.00
_diffrn_reflns_theta_max 28.00
_diffrn_reflns_theta_min 3.37
_exptl_absorpt_coefficient_mu 0.240
_exptl_absorpt_correction_type none
_exptl_crystal_colour colourless
_exptl_crystal_density_diffrn 1.470
_exptl_crystal_density_method 'not measured'
_exptl_crystal_description plate
_exptl_crystal_F_000 860
_exptl_crystal_size_max 0.50
_exptl_crystal_size_mid 0.38
_exptl_crystal_size_min 0.12
_refine_diff_density_max 0.240
_refine_diff_density_min -0.391
_refine_ls_extinction_method none
_refine_ls_goodness_of_fit_ref 1.061
_refine_ls_hydrogen_treatment refall
_refine_ls_matrix_type full
_refine_ls_number_parameters 644
_refine_ls_number_reflns 8951
_refine_ls_number_restraints 0
_refine_ls_restrained_S_all 1.061
_refine_ls_R_factor_all 0.0691
_refine_ls_R_factor_gt 0.0482
_refine_ls_shift/su_max 0.004
_refine_ls_shift/su_mean 0.000
_refine_ls_structure_factor_coef Fsqd
_refine_ls_weighting_details 'calc w=1/[\s^2^(Fo^2^)+(0.0603P)^2^+0.4454P] where P=(Fo^2^+2Fc^2^)/3'
_refine_ls_weighting_scheme calc
_refine_ls_wR_factor_gt 0.1219
_refine_ls_wR_factor_ref 0.1381
_reflns_number_gt 6646
_reflns_number_total 8951
_reflns_threshold_expression I>2sigma(I)
_cod_data_source_file de5026.cif
_cod_data_source_block compound1
_cod_original_sg_symbol_H-M P-1
_cod_original_formula_sum 'C18 H14 Cl1 N8 O2.5'
_cod_database_code 2100542

loop_
_symmetry_equiv_pos_as_xyz
'x, y, z'
'-x, -y, -z'

loop_
_atom_site_type_symbol
_atom_site_label
_atom_site_fract_x
_atom_site_fract_y
_atom_site_fract_z
_atom_site_U_iso_or_equiv
_atom_site_adp_type
_atom_site_calc_flag
_atom_site_occupancy
Cl Cl1A 1.43102(8) 0.15326(4) 0.11049(3) 0.06652(16) Uani d 1
O O1A 1.2549(2) 0.08332(9) -0.18577(7) 0.0641(4) Uani d 1
O O2A 0.8086(3) -0.34175(11) -0.30714(10) 0.0850(5) Uani d 1
N N1A 1.3191(2) 0.09843(9) -0.05552(8) 0.0452(3) Uani d 1
N N2A 1.1773(2) -0.03709(10) -0.13468(9) 0.0469(3) Uani d 1
N N3A 1.2102(2) -0.05150(10) -0.00587(8) 0.0474(3) Uani d 1
N N4A 1.2323(3) -0.08299(12) 0.11996(9) 0.0612(4) Uani d 1
N N5A 1.1719(3) -0.15856(14) 0.14585(10) 0.0674(5) Uani d 1
N N6A 0.9265(2) -0.30779(10) -0.09818(10) 0.0538(4) Uani d 1
N N7A 1.0605(2) -0.17200(9) -0.10361(8) 0.0438(3) Uani d 1
N N8A 0.9911(2) -0.21173(9) -0.17879(9) 0.0484(3) Uani d 1
C C1A 1.5613(3) 0.30844(15) 0.07282(15) 0.0694(6) Uani d 1
C C2A 1.4698(3) 0.22137(13) 0.04530(11) 0.0532(4) Uani d 1
C C3A 1.4081(2) 0.18789(11) -0.03313(10) 0.0470(4) Uani d 1
C C4A 1.4392(3) 0.24520(13) -0.08369(13) 0.0601(5) Uani d 1
C C5A 1.5334(4) 0.33210(15) -0.05563(18) 0.0769(7) Uani d 1
C C6A 1.5941(4) 0.36301(17) 0.02195(18) 0.0825(7) Uani d 1
C C7A 1.2541(3) 0.05305(11) -0.12798(10) 0.0454(4) Uani d 1
C C8A 1.1533(2) -0.08420(11) -0.07802(10) 0.0428(3) Uani d 1
C C9A 1.1758(2) -0.10787(12) 0.04448(10) 0.0482(4) Uani d 1
C C10A 1.0834(3) -0.22675(17) 0.09110(13) 0.0648(5) Uani d 1
C C11A 1.0826(3) -0.19706(13) 0.02267(11) 0.0513(4) Uani d 1
C C12A 1.0197(2) -0.23080(12) -0.05636(11) 0.0474(4) Uani d 1
C C13A 0.9110(3) -0.29227(12) -0.17102(11) 0.0508(4) Uani d 1
C C14A 0.8089(3) -0.36044(13) -0.23538(13) 0.0583(5) Uani d 1
C C15A 0.7066(4) -0.44267(17) -0.2402(2) 0.0863(8) Uani d 1
C C16A 0.6407(4) -0.4770(2) -0.3193(2) 0.0959(10) Uani d 1
C C17A 0.7037(5) -0.4164(2) -0.3569(2) 0.1046(10) Uani d 1
C C18A 1.2120(7) -0.1580(3) 0.22779(16) 0.0963(10) Uani d 1
Cl Cl1B 1.26192(8) -0.19635(4) -0.57887(3) 0.07085(17) Uani d 1
O O1B 1.2019(2) -0.10078(9) -0.29160(7) 0.0630(4) Uani d 1
O O2B 1.2132(3) 0.34083(10) -0.21229(10) 0.0853(5) Uani d 1
N N1B 1.2403(2) -0.12592(10) -0.41826(9) 0.0490(3) Uani d 1
N N2B 1.2345(2) 0.01441(10) -0.35134(9) 0.0466(3) Uani d 1
N N3B 1.2553(2) 0.01477(10) -0.48121(8) 0.0495(3) Uani d 1
N N4B 1.2727(2) 0.03008(12) -0.61057(9) 0.0604(4) Uani d 1
N N5B 1.2739(3) 0.10048(14) -0.64473(9) 0.0643(5) Uani d 1
N N6B 1.2381(2) 0.27758(11) -0.41751(10) 0.0561(4) Uani d 1
N N7B 1.2392(2) 0.14404(9) -0.39658(8) 0.0457(3) Uani d 1
N N8B 1.2263(2) 0.19225(10) -0.32607(8) 0.0501(3) Uani d 1
C C1B 1.2426(4) -0.34635(18) -0.52601(18) 0.0845(8) Uani d 1
C C2B 1.2445(3) -0.25781(14) -0.50749(12) 0.0600(5) Uani d 1
C C3B 1.2339(3) -0.21655(12) -0.43243(11) 0.0519(4) Uani d 1
C C4B 1.2184(4) -0.26806(15) -0.37718(15) 0.0698(6) Uani d 1
C C5B 1.2173(5) -0.35703(17) -0.3968(2) 0.0938(9) Uani d 1
C C6B 1.2287(5) -0.3958(2) -0.4704(2) 0.1018(10) Uani d 1
C C7B 1.2242(3) -0.07485(11) -0.35101(9) 0.0449(4) Uani d 1
C C8B 1.2446(2) 0.05523(11) -0.41252(9) 0.0443(4) Uani d 1
C C9B 1.2615(2) 0.06397(13) -0.53753(10) 0.0505(4) Uani d 1
C C10B 1.2642(3) 0.17460(17) -0.59777(12) 0.0623(5) Uani d 1
C C11B 1.2571(3) 0.15396(13) -0.52603(10) 0.0521(4) Uani d 1
C C12B 1.2454(2) 0.19698(13) -0.45056(11) 0.0499(4) Uani d 1
C C13B 1.2245(3) 0.27075(12) -0.34299(11) 0.0515(4) Uani d 1
C C14B 1.2006(3) 0.34565(13) -0.28750(12) 0.0584(5) Uani d 1
C C15B 1.1618(4) 0.42370(16) -0.29617(18) 0.0793(7) Uani d 1
C C16B 1.1485(4) 0.46979(18) -0.2225(2) 0.0913(9) Uani d 1
C C17B 1.1793(5) 0.41877(18) -0.1739(2) 0.0956(9) Uani d 1
C C18B 1.2845(5) 0.0894(3) -0.72725(14) 0.0878(9) Uani d 1
O O1W 0.8400(6) -0.4518(2) -0.0207(2) 0.1557(13) Uani d 1
H H1 1.153(3) -0.0637(14) -0.1812(13) 0.058(6) Uiso d 1
H H2 1.229(3) 0.0432(14) -0.3087(12) 0.054(6) Uiso d 1
H H3 1.402(5) 0.080(2) -0.7336(17) 0.106(10) Uiso d 1
H H4 1.399(3) 0.2254(14) -0.1351(13) 0.058(6) Uiso d 1
H H5 1.164(6) 0.038(3) -0.757(2) 0.146(14) Uiso d 1
H H6 1.207(4) -0.2492(19) -0.3300(16) 0.092(9) Uiso d 1
H H7 1.551(4) 0.3677(19) -0.0932(15) 0.092(8) Uiso d 1
H H8 1.247(3) -0.0988(15) -0.4564(14) 0.070(7) Uiso d 1
H H9 1.341(7) -0.139(3) 0.244(2) 0.153(17) Uiso d 1
H H10 1.136(6) -0.127(3) 0.253(2) 0.136(15) Uiso d 1
H H11 1.303(3) 0.0658(14) -0.0179(12) 0.061(6) Uiso d 1
H H12 1.653(4) 0.422(2) 0.0436(17) 0.105(9) Uiso d 1
H H13 1.268(4) 0.2315(18) -0.6170(15) 0.086(8) Uiso d 1
H H14 1.202(5) -0.386(2) -0.3582(18) 0.102(10) Uiso d 1
H H15 1.238(5) -0.453(3) -0.483(2) 0.130(12) Uiso d 1
H H16 1.038(4) -0.2814(17) 0.1059(14) 0.078(7) Uiso d 1
H H17 1.251(4) -0.3730(19) -0.5787(17) 0.098(9) Uiso d 1
H H18 0.564(5) -0.534(2) -0.3456(17) 0.109(10) Uiso d 1
H H19 1.257(6) 0.139(3) -0.745(2) 0.139(13) Uiso d 1
H H20 1.182(6) 0.423(2) -0.119(2) 0.137(13) Uiso d 1
H H21 0.698(5) -0.468(2) -0.1985(18) 0.110(11) Uiso d 1
H H22 1.127(5) 0.524(2) -0.2088(18) 0.111(10) Uiso d 1
H H23 1.599(4) 0.3296(16) 0.1299(15) 0.075(7) Uiso d 1
H H24 1.180(6) -0.217(3) 0.235(2) 0.136(13) Uiso d 1
H H25 1.133(5) 0.434(2) -0.3413(18) 0.106(11) Uiso d 1
H H26 0.702(7) -0.407(3) -0.416(3) 0.180(18) Uiso d 1
H H2W 0.900(8) -0.489(3) -0.049(3) 0.17(2) Uiso d 1
H H1W 0.862(7) -0.409(3) -0.060(3) 0.173(16) Uiso d 1

loop_
_atom_site_aniso_label
_atom_site_aniso_U_11
_atom_site_aniso_U_22
_atom_site_aniso_U_33
_atom_site_aniso_U_12
_atom_site_aniso_U_13
_atom_site_aniso_U_23
Cl1A 0.0684(3) 0.0854(4) 0.0451(2) 0.0178(3) 0.0143(2) 0.0055(2)
O1A 0.1004(11) 0.0461(7) 0.0424(7) 0.0056(7) 0.0000(7) 0.0149(6)
O2A 0.1028(13) 0.0652(10) 0.0693(10) -0.0052(9) 0.0025(9) -0.0043(8)
N1A 0.0502(8) 0.0431(7) 0.0412(7) 0.0060(6) 0.0063(6) 0.0097(6)
N2A 0.0604(9) 0.0413(7) 0.0375(7) 0.0070(6) 0.0033(6) 0.0095(6)
N3A 0.0535(8) 0.0513(8) 0.0407(7) 0.0125(6) 0.0120(6) 0.0131(6)
N4A 0.0704(10) 0.0758(11) 0.0445(8) 0.0178(8) 0.0202(7) 0.0215(8)
N5A 0.0733(11) 0.0878(13) 0.0508(10) 0.0161(10) 0.0212(8) 0.0324(9)
N6A 0.0478(8) 0.0495(8) 0.0678(10) 0.0080(6) 0.0101(7) 0.0226(7)
N7A 0.0423(7) 0.0448(7) 0.0459(7) 0.0086(6) 0.0073(6) 0.0132(6)
N8A 0.0503(8) 0.0445(8) 0.0499(8) 0.0081(6) 0.0070(6) 0.0102(6)
C1A 0.0583(12) 0.0632(13) 0.0737(15) 0.0056(10) 0.0056(10) -0.0113(11)
C2A 0.0416(8) 0.0592(11) 0.0556(10) 0.0127(7) 0.0093(7) -0.0008(8)
C3A 0.0391(8) 0.0454(9) 0.0548(10) 0.0082(7) 0.0079(7) 0.0053(7)
C4A 0.0614(11) 0.0492(10) 0.0653(13) 0.0035(8) 0.0017(9) 0.0124(9)
C5A 0.0776(15) 0.0517(12) 0.0967(19) 0.0004(10) 0.0060(13) 0.0193(12)
C6A 0.0771(15) 0.0553(13) 0.098(2) -0.0024(11) 0.0018(13) -0.0075(13)
C7A 0.0529(9) 0.0418(8) 0.0424(9) 0.0096(7) 0.0057(7) 0.0117(7)
C8A 0.0429(8) 0.0433(8) 0.0453(9) 0.0109(6) 0.0094(6) 0.0128(7)
C9A 0.0454(9) 0.0614(11) 0.0455(9) 0.0168(8) 0.0168(7) 0.0188(8)
C10A 0.0625(12) 0.0772(14) 0.0638(13) 0.0108(10) 0.0189(10) 0.0365(12)
C11A 0.0439(9) 0.0625(11) 0.0557(10) 0.0125(8) 0.0156(7) 0.0266(9)
C12A 0.0390(8) 0.0508(9) 0.0591(10) 0.0116(7) 0.0126(7) 0.0232(8)
C13A 0.0451(9) 0.0447(9) 0.0651(11) 0.0109(7) 0.0120(8) 0.0135(8)
C14A 0.0509(10) 0.0474(10) 0.0744(13) 0.0083(8) 0.0104(9) 0.0072(9)
C15A 0.0784(16) 0.0532(13) 0.121(3) 0.0005(11) 0.0194(16) 0.0108(15)
C16A 0.0789(17) 0.0607(15) 0.124(3) -0.0037(13) 0.0096(16) -0.0229(17)
C17A 0.107(2) 0.084(2) 0.095(2) -0.0037(17) 0.0019(18) -0.0254(17)
C18A 0.125(3) 0.119(3) 0.0500(14) 0.015(2) 0.0216(16) 0.0376(16)
Cl1B 0.0669(3) 0.0954(4) 0.0444(3) 0.0151(3) 0.0044(2) 0.0020(2)
O1B 0.1017(11) 0.0488(7) 0.0430(7) 0.0149(7) 0.0216(7) 0.0151(6)
O2B 0.1381(16) 0.0531(9) 0.0669(10) 0.0221(9) 0.0205(10) 0.0117(7)
N1B 0.0586(9) 0.0481(8) 0.0416(8) 0.0090(6) 0.0133(6) 0.0104(6)
N2B 0.0593(9) 0.0454(8) 0.0365(7) 0.0094(6) 0.0106(6) 0.0110(6)
N3B 0.0531(8) 0.0584(9) 0.0386(7) 0.0091(7) 0.0079(6) 0.0154(6)
N4B 0.0597(9) 0.0848(12) 0.0389(8) 0.0136(8) 0.0045(7) 0.0214(8)
N5B 0.0609(10) 0.0995(14) 0.0399(8) 0.0197(9) 0.0065(7) 0.0302(9)
N6B 0.0559(9) 0.0578(9) 0.0619(10) 0.0134(7) 0.0131(7) 0.0266(8)
N7B 0.0486(7) 0.0506(8) 0.0413(7) 0.0101(6) 0.0094(6) 0.0169(6)
N8B 0.0559(8) 0.0488(8) 0.0466(8) 0.0092(6) 0.0088(6) 0.0129(6)
C1B 0.0922(18) 0.0722(16) 0.0810(17) 0.0244(13) 0.0118(14) -0.0133(14)
C2B 0.0516(10) 0.0655(12) 0.0562(11) 0.0106(9) 0.0054(8) -0.0023(9)
C3B 0.0492(9) 0.0493(10) 0.0560(10) 0.0089(7) 0.0109(8) 0.0064(8)
C4B 0.0912(16) 0.0546(12) 0.0696(14) 0.0191(11) 0.0277(12) 0.0147(11)
C5B 0.133(3) 0.0565(14) 0.104(2) 0.0301(15) 0.0394(19) 0.0236(15)
C6B 0.132(3) 0.0558(15) 0.116(3) 0.0297(16) 0.024(2) -0.0018(16)
C7B 0.0493(9) 0.0460(9) 0.0401(8) 0.0072(7) 0.0089(7) 0.0114(7)
C8B 0.0424(8) 0.0507(9) 0.0413(8) 0.0069(7) 0.0066(6) 0.0150(7)
C9B 0.0424(8) 0.0705(12) 0.0411(9) 0.0089(8) 0.0053(7) 0.0209(8)
C10B 0.0574(11) 0.0866(15) 0.0531(11) 0.0195(10) 0.0106(9) 0.0346(11)
C11B 0.0456(9) 0.0702(12) 0.0477(10) 0.0125(8) 0.0085(7) 0.0288(9)
C12B 0.0434(9) 0.0601(11) 0.0528(10) 0.0107(7) 0.0092(7) 0.0273(8)
C13B 0.0516(10) 0.0491(10) 0.0570(10) 0.0085(7) 0.0088(8) 0.0202(8)
C14B 0.0624(11) 0.0489(10) 0.0655(12) 0.0086(8) 0.0109(9) 0.0174(9)
C15B 0.0911(18) 0.0568(13) 0.0921(19) 0.0220(12) 0.0008(14) 0.0206(13)
C16B 0.0935(19) 0.0510(13) 0.127(3) 0.0213(12) 0.0160(16) 0.0038(15)
C17B 0.134(3) 0.0572(14) 0.090(2) 0.0120(15) 0.0316(18) -0.0022(14)
C18B 0.092(2) 0.148(3) 0.0432(12) 0.049(2) 0.0150(12) 0.0417(15)
O1W 0.220(4) 0.1006(19) 0.176(3) 0.024(2) 0.090(3) 0.077(2)

loop_
_atom_type_symbol
_atom_type_description
_atom_type_scat_dispersion_real
_atom_type_scat_dispersion_imag
_atom_type_scat_source
C C 0.0033 0.0016 'International Tables Vol C Tables 4.2.6.8 and 6.1.1.4'
H H 0.0000 0.0000 'International Tables Vol C Tables 4.2.6.8 and 6.1.1.4'
O O 0.0106 0.0060 'International Tables Vol C Tables 4.2.6.8 and 6.1.1.4'
Cl Cl 0.1484 0.1585 'International Tables Vol C Tables 4.2.6.8 and 6.1.1.4'
N N 0.0061 0.0033 'International Tables Vol C Tables 4.2.6.8 and 6.1.1.4'

loop_
_geom_angle_atom_site_label_1
_geom_angle_atom_site_label_2
_geom_angle_atom_site_label_3
_geom_angle
C14A O2A C17A 105.9(2)
C7A N1A C3A 126.80(15)
C7A N1A H11 114.9(13)
C3A N1A H11 118.3(13)
C8A N2A C7A 128.89(15)
C8A N2A H1 119.5(14)
C7A N2A H1 111.4(14)
C8A N3A C9A 116.96(15)
C9A N4A N5A 102.68(17)
C10A N5A N4A 114.18(17)
C10A N5A C18A 126.7(2)
N4A N5A C18A 119.1(2)
C12A N6A C13A 103.06(15)
C12A N7A N8A 110.29(14)
C12A N7A C8A 124.32(15)
N8A N7A C8A 125.35(14)
C13A N8A N7A 100.92(14)
C6A C1A C2A 119.1(2)
C6A C1A H23 122.3(14)
C2A C1A H23 118.6(14)
C1A C2A C3A 121.7(2)
C1A C2A Cl1A 118.38(17)
C3A C2A Cl1A 119.87(15)
C4A C3A C2A 118.14(17)
C4A C3A N1A 124.36(17)
C2A C3A N1A 117.51(17)
C5A C4A C3A 119.7(2)
C5A C4A H4 120.2(14)
C3A C4A H4 120.1(13)
C6A C5A C4A 120.8(3)
C6A C5A H7 123.6(17)
C4A C5A H7 115.5(17)
C1A C6A C5A 120.5(2)
C1A C6A H12 115.7(18)
C5A C6A H12 123.7(19)
O1A C7A N1A 126.04(16)
O1A C7A N2A 118.72(15)
N1A C7A N2A 115.23(15)
N3A C8A N2A 123.90(15)
N3A C8A N7A 121.40(15)
N2A C8A N7A 114.70(15)
N4A C9A N3A 122.85(17)
N4A C9A C11A 112.49(16)
N3A C9A C11A 124.65(16)
N5A C10A C11A 106.4(2)
N5A C10A H16 117.8(15)
C11A C10A H16 135.9(15)
C10A C11A C9A 104.29(19)
C10A C11A C12A 138.5(2)
C9A C11A C12A 117.22(16)
N6A C12A N7A 109.34(16)
N6A C12A C11A 135.22(17)
N7A C12A C11A 115.43(16)
N8A C13A N6A 116.37(17)
N8A C13A C14A 122.73(18)
N6A C13A C14A 120.89(17)
C15A C14A O2A 109.7(2)
C15A C14A C13A 132.7(2)
O2A C14A C13A 117.64(17)
C14A C15A C16A 106.2(3)
C14A C15A H21 122(2)
C16A C15A H21 131(2)
C17A C16A C15A 107.7(3)
C17A C16A H18 121.4(18)
C15A C16A H18 130.9(18)
C16A C17A O2A 110.5(3)
C16A C17A H26 139(2)
O2A C17A H26 110(2)
N5A C18A H9 110(3)
N5A C18A H10 109(3)
H9 C18A H10 114(4)
N5A C18A H24 109(2)
H9 C18A H24 106(3)
H10 C18A H24 108(3)
C14B O2B C17B 106.4(2)
C7B N1B C3B 126.76(16)
C7B N1B H8 114.5(16)
C3B N1B H8 118.6(16)
C8B N2B C7B 127.96(15)
C8B N2B H2 119.5(14)
C7B N2B H2 112.5(14)
C8B N3B C9B 116.89(16)
C9B N4B N5B 102.54(17)
C10B N5B N4B 114.69(16)
C10B N5B C18B 126.2(2)
N4B N5B C18B 119.2(2)
C12B N6B C13B 102.81(15)
N8B N7B C12B 109.94(14)
N8B N7B C8B 125.74(14)
C12B N7B C8B 124.32(15)
C13B N8B N7B 100.99(14)
C6B C1B C2B 119.8(3)
C6B C1B H17 120.9(17)
C2B C1B H17 119.3(17)
C1B C2B C3B 121.3(2)
C1B C2B Cl1B 119.06(19)
C3B C2B Cl1B 119.63(16)
C4B C3B C2B 117.89(19)
C4B C3B N1B 124.49(18)
C2B C3B N1B 117.62(18)
C5B C4B C3B 120.0(2)
C5B C4B H6 115.2(19)
C3B C4B H6 124.8(19)
C6B C5B C4B 121.1(3)
C6B C5B H14 124(2)
C4B C5B H14 115(2)
C5B C6B C1B 119.9(3)
C5B C6B H15 122(2)
C1B C6B H15 118(2)
O1B C7B N1B 125.08(16)
O1B C7B N2B 118.85(16)
N1B C7B N2B 116.06(15)
N3B C8B N2B 123.22(16)
N3B C8B N7B 121.52(15)
N2B C8B N7B 115.25(15)
N4B C9B N3B 122.73(18)
N4B C9B C11B 112.25(16)
N3B C9B C11B 125.03(17)
N5B C10B C11B 105.80(19)
N5B C10B H13 121.1(15)
C11B C10B H13 133.0(15)
C10B C11B C9B 104.71(19)
C10B C11B C12B 138.1(2)
C9B C11B C12B 117.22(15)
N6B C12B N7B 109.62(16)
N6B C12B C11B 135.35(17)
N7B C12B C11B 115.03(16)
N8B C13B N6B 116.63(17)
N8B C13B C14B 123.02(17)
N6B C13B C14B 120.29(16)
C15B C14B O2B 109.5(2)
C15B C14B C13B 131.4(2)
O2B C14B C13B 119.02(17)
C14B C15B C16B 106.7(3)
C14B C15B H25 121(2)
C16B C15B H25 132(2)
C17B C16B C15B 107.3(2)
C17B C16B H22 124(2)
C15B C16B H22 129(2)
C16B C17B O2B 110.0(3)
C16B C17B H20 136(2)
O2B C17B H20 114(2)
N5B C18B H3 106(2)
N5B C18B H5 108(2)
H3 C18B H5 116(3)
N5B C18B H19 110(2)
H3 C18B H19 114(3)
H5 C18B H19 103(3)
H2W O1W H1W 89(4)

loop_
_geom_bond_atom_site_label_1
_geom_bond_atom_site_label_2
_geom_bond_distance
Cl1A C2A 1.730(2)
O1A C7A 1.213(2)
O2A C14A 1.366(3)
O2A C17A 1.376(3)
N1A C7A 1.352(2)
N1A C3A 1.403(2)
N1A H11 0.92(2)
N2A C8A 1.365(2)
N2A C7A 1.405(2)
N2A H1 0.85(2)
N3A C8A 1.293(2)
N3A C9A 1.382(2)
N4A C9A 1.333(2)
N4A N5A 1.366(2)
N5A C10A 1.325(3)
N5A C18A 1.461(3)
N6A C12A 1.321(2)
N6A C13A 1.364(2)
N7A C12A 1.374(2)
N7A N8A 1.375(2)
N7A C8A 1.391(2)
N8A C13A 1.329(2)
C1A C6A 1.368(4)
C1A C2A 1.383(3)
C1A H23 1.01(2)
C2A C3A 1.400(3)
C3A C4A 1.393(3)
C4A C5A 1.387(3)
C4A H4 0.91(2)
C5A C6A 1.380(4)
C5A H7 0.95(3)
C6A H12 0.94(3)
C9A C11A 1.405(3)
C10A C11A 1.385(3)
C10A H16 0.95(3)
C11A C12A 1.411(3)
C13A C14A 1.449(3)
C14A C15A 1.346(3)
C15A C16A 1.417(5)
C15A H21 0.91(3)
C16A C17A 1.303(5)
C16A H18 0.97(3)
C17A H26 1.10(4)
C18A H9 0.90(5)
C18A H10 0.88(4)
C18A H24 0.96(4)
Cl1B C2B 1.736(2)
O1B C7B 1.219(2)
O2B C14B 1.355(3)
O2B C17B 1.371(3)
N1B C7B 1.351(2)
N1B C3B 1.400(2)
N1B H8 0.87(2)
N2B C8B 1.366(2)
N2B C7B 1.399(2)
N2B H2 0.82(2)
N3B C8B 1.296(2)
N3B C9B 1.376(2)
N4B C9B 1.336(2)
N4B N5B 1.359(2)
N5B C10B 1.331(3)
N5B C18B 1.466(3)
N6B C12B 1.317(3)
N6B C13B 1.367(2)
N7B N8B 1.373(2)
N7B C12B 1.383(2)
N7B C8B 1.388(2)
N8B C13B 1.329(2)
C1B C6B 1.369(4)
C1B C2B 1.375(3)
C1B H17 0.97(3)
C2B C3B 1.399(3)
C3B C4B 1.387(3)
C4B C5B 1.384(3)
C4B H6 0.86(3)
C5B C6B 1.366(4)
C5B H14 0.90(3)
C6B H15 0.91(4)
C9B C11B 1.405(3)
C10B C11B 1.382(3)
C10B H13 1.01(3)
C11B C12B 1.416(3)
C13B C14B 1.449(3)
C14B C15B 1.341(3)
C15B C16B 1.407(4)
C15B H25 0.86(3)
C16B C17B 1.313(4)
C16B H22 0.89(3)
C17B H20 0.97(4)
C18B H3 0.87(3)
C18B H5 1.07(4)
C18B H19 0.94(4)
O1W H2W 0.90(5)
O1W H1W 1.06(5)

loop_
_cod_related_entry_id
_cod_related_entry_database
_cod_related_entry_code
1 ChemSpider 30654450
